data_4517621
loop_
_publ_author_name
'Gupta, Kritika'
'Patra, Ashis K.'

_publ_section_title
;
 Luminescent Europium(III) 'Turn-ON' Sensor for G-series Chemical Warfare
 Simulants: A Mechanistic Investigation.
;
_journal_name_full 'ACS sensors'
_journal_paper_doi 10.1021/acssensors.9b02552
_journal_year 2020
_chemical_formula_moiety 'C23 H16 Br Eu N3 O7, Cl'
_chemical_formula_sum 'C23 H16 Br Cl Eu N3 O7'
_chemical_formula_weight 713.71
_space_group_crystal_system orthorhombic
_space_group_IT_number 56
_space_group_name_Hall '-P 2ab 2ac'
_space_group_name_H-M_alt 'P c c n'
_atom_sites_solution_hydrogens mixed
_audit_creation_date 2019-12-08
_audit_creation_method
;
Olex2 1.2
(compiled 2018.05.29 svn.r3508 for OlexSys, GUI svn.r5506)
;
_cell_angle_alpha 90
_cell_angle_beta 90
_cell_angle_gamma 90
_cell_formula_units_Z 8
_cell_length_a 24.490(4)
_cell_length_b 31.655(5)
_cell_length_c 8.3979(12)
_cell_measurement_reflns_used 9895
_cell_measurement_temperature 100
_cell_measurement_theta_max 27.91
_cell_measurement_theta_min 2.64
_cell_volume 6510.3(17)
_computing_cell_refinement 'SAINT V8.38A (?, 2016)'
_computing_data_reduction 'SAINT V8.38A (?, 2016)'
_computing_molecular_graphics 'Olex2 (Dolomanov et al., 2009)'
_computing_publication_material 'Olex2 (Dolomanov et al., 2009)'
_computing_structure_refinement 'ShelXL (Sheldrick, 2015)'
_computing_structure_solution 'ShelXT (Sheldrick, 2015)'
_diffrn_ambient_temperature 100.0
_diffrn_measured_fraction_theta_full 0.997
_diffrn_measured_fraction_theta_max 0.997
_diffrn_measurement_device_type 'Bruker APEX-II CCD'
_diffrn_measurement_method '\f and \w scans'
_diffrn_radiation_type MoK\a
_diffrn_radiation_wavelength 0.71073
_diffrn_reflns_av_R_equivalents 0.1304
_diffrn_reflns_av_unetI/netI 0.0563
_diffrn_reflns_Laue_measured_fraction_full 0.997
_diffrn_reflns_Laue_measured_fraction_max 0.997
_diffrn_reflns_limit_h_max 29
_diffrn_reflns_limit_h_min -29
_diffrn_reflns_limit_k_max 37
_diffrn_reflns_limit_k_min -37
_diffrn_reflns_limit_l_max 9
_diffrn_reflns_limit_l_min -9
_diffrn_reflns_number 67790
_diffrn_reflns_point_group_measured_fraction_full 0.997
_diffrn_reflns_point_group_measured_fraction_max 0.997
_diffrn_reflns_theta_full 25.000
_diffrn_reflns_theta_max 25.000
_diffrn_reflns_theta_min 3.011
_exptl_absorpt_coefficient_mu 3.273
_exptl_absorpt_correction_T_max 0.7457
_exptl_absorpt_correction_T_min 0.6503
_exptl_absorpt_correction_type multi-scan
_exptl_absorpt_process_details
'SADABS-2016/2 (Bruker,2016/2) was used for absorption correction. wR2(int) was 0.1499 before and 0.0720 after correction. The Ratio of minimum to maximum transmission is 0.8721. The \l/2 correction factor is Not present.'
_exptl_crystal_colour colourless
_exptl_crystal_colour_primary colourless
_exptl_crystal_density_diffrn 1.456
_exptl_crystal_description block
_exptl_crystal_F_000 2768
_exptl_crystal_size_max 0.22
_exptl_crystal_size_mid 0.19
_exptl_crystal_size_min 0.17
_refine_diff_density_max 1.887
_refine_diff_density_min -1.859
_refine_diff_density_rms 0.187
_refine_ls_extinction_coef 0.00050(8)
_refine_ls_extinction_expression Fc^*^=kFc[1+0.001xFc^2^\l^3^/sin(2\q)]^-1/4^
_refine_ls_extinction_method 'SHELXL-2018/1 (Sheldrick 2018)'
_refine_ls_goodness_of_fit_ref 1.029
_refine_ls_hydrogen_treatment constr
_refine_ls_matrix_type full
_refine_ls_number_parameters 329
_refine_ls_number_reflns 5700
_refine_ls_number_restraints 133
_refine_ls_restrained_S_all 1.019
_refine_ls_R_factor_all 0.0815
_refine_ls_R_factor_gt 0.0584
_refine_ls_shift/su_max 0.000
_refine_ls_shift/su_mean 0.000
_refine_ls_structure_factor_coef Fsqd
_refine_ls_weighting_details 'w=1/[\s^2^(Fo^2^)+(0.0604P)^2^+96.8171P] where P=(Fo^2^+2Fc^2^)/3'
_refine_ls_weighting_scheme calc
_refine_ls_wR_factor_gt 0.1369
_refine_ls_wR_factor_ref 0.1515
_reflns_Friedel_coverage 0.000
_reflns_number_gt 4232
_reflns_number_total 5700
_reflns_threshold_expression 'I > 2\s(I)'
_cod_data_source_file se9b02552_si_002.cif
_cod_data_source_block 16sepb
_cod_original_cell_volume 6510.3(16)
_cod_database_code 4517621
_shelx_shelxl_version_number 2018/1
_shelx_space_group_comment
;
The symmetry employed for this shelxl refinement is uniquely defined
by the following loop, which should always be used as a source of
symmetry information in preference to the above space-group names.
They are only intended as comments.
;
_shelx_estimated_absorpt_t_max 0.606
_shelx_estimated_absorpt_t_min 0.533
_olex2_refinement_description
;
1. Fixed Uiso
 At 1.2 times of:
  All C(H) groups
 At 1.5 times of:
  All O(H,H) groups
2. Restrained distances
 Eu1-C23
 3.3 with sigma of 0.02
3. Rigid bond restraints
 All non-hydrogen atoms
 with sigma for 1-2 distances of 0.01 and sigma for 1-3 distances of 0.01
4. Uiso/Uaniso restraints and constraints
Cl1: within 1.7A with sigma of 0.04 and sigma for terminal atoms of 0.08
Uanis(Cl1) \\sim Ueq: with sigma of 0.1 and sigma for terminal atoms of 0.2
5.a Rotating group:
 O5(H5A,H5B), O6(H6A,H6B), O7(H7A,H7B)
5.b Aromatic/amide H refined with riding coordinates:
 C14(H14), C3(H3), C12(H12), C20(H20), C8(H8), C21(H21), C19(H19), C11(H11),
 C5(H5), C4(H4)
;
_olex2_submission_special_instructions 'No special instructions were received'

loop_
_space_group_symop_operation_xyz
'x, y, z'
'-x+1/2, -y+1/2, z'
'-x, y+1/2, -z+1/2'
'x+1/2, -y, -z+1/2'
'-x, -y, -z'
'x-1/2, y-1/2, -z'
'x, -y-1/2, z-1/2'
'-x-1/2, y, z-1/2'

loop_
_atom_site_label
_atom_site_type_symbol
_atom_site_fract_x
_atom_site_fract_y
_atom_site_fract_z
_atom_site_U_iso_or_equiv
_atom_site_adp_type
_atom_site_occupancy
_atom_site_site_symmetry_order
_atom_site_calc_flag
_atom_site_refinement_flags_posn
_atom_site_refinement_flags_adp
_atom_site_refinement_flags_occupancy
_atom_site_disorder_assembly
_atom_site_disorder_group
Eu1 Eu 0.33896(2) 0.65117(2) 0.48631(5) 0.01579(16) Uani 1 1 d D U . . .
Br1 Br 0.64100(4) 0.41994(3) 1.06454(11) 0.0294(3) Uani 1 1 d . U . . .
O3 O 0.2839(2) 0.64026(19) 0.2588(6) 0.0186(13) Uani 1 1 d . U . . .
O1 O 0.3467(2) 0.72679(18) 0.4412(7) 0.0207(13) Uani 1 1 d . U . . .
O5 O 0.4015(2) 0.65661(18) 0.2604(7) 0.0191(13) Uani 1 1 d . U . . .
H5A H 0.441212 0.659826 0.288983 0.029 Uiso 1 1 d GR . . . .
H5B H 0.397252 0.682876 0.193903 0.029 Uiso 1 1 d GR . . . .
O2 O 0.3876(3) 0.78856(18) 0.4902(7) 0.0225(14) Uani 1 1 d . U . . .
O6 O 0.2499(3) 0.68721(18) 0.5175(6) 0.0198(12) Uani 1 1 d . U . . .
H6A H 0.253871 0.715717 0.542166 0.030 Uiso 1 1 d GR . . . .
H6B H 0.230751 0.677237 0.605506 0.030 Uiso 1 1 d GR . . . .
O7 O 0.3296(3) 0.67038(18) 0.7671(7) 0.0208(13) Uani 1 1 d . U . . .
H7A H 0.291155 0.677694 0.802440 0.031 Uiso 1 1 d GR . . . .
H7B H 0.348418 0.697499 0.798546 0.031 Uiso 1 1 d GR . . . .
O4 O 0.2254(2) 0.59989(17) 0.1232(7) 0.0181(13) Uani 1 1 d . U . . .
N3 N 0.3351(3) 0.5761(2) 0.3783(8) 0.0138(13) Uani 1 1 d . U . . .
N1 N 0.4254(3) 0.6841(2) 0.5925(8) 0.0185(14) Uani 1 1 d . U . . .
C1 C 0.3840(4) 0.7495(3) 0.4987(10) 0.0192(17) Uani 1 1 d . U . . .
N2 N 0.4147(3) 0.6009(2) 0.5728(8) 0.0174(14) Uani 1 1 d . U . . .
C2 C 0.4286(4) 0.7268(3) 0.5880(11) 0.0215(18) Uani 1 1 d . U . . .
C17 C 0.4099(4) 0.5588(3) 0.5516(9) 0.0162(16) Uani 1 1 d . U . . .
C18 C 0.3626(4) 0.5444(3) 0.4517(10) 0.0191(17) Uani 1 1 d . U . . .
C6 C 0.4632(4) 0.6623(3) 0.6695(11) 0.0241(19) Uani 1 1 d . U . . .
C15 C 0.5173(4) 0.4705(3) 0.7909(10) 0.0241(19) Uani 1 1 d . U . . .
C14 C 0.5508(4) 0.4434(3) 0.8684(11) 0.026(2) Uani 1 1 d . U . . .
H14 H 0.543692 0.413945 0.864083 0.032 Uiso 1 1 calc R . . . .
C22 C 0.2919(4) 0.5662(3) 0.2884(10) 0.0196(18) Uani 1 1 d . U . . .
C9 C 0.4894(4) 0.5441(3) 0.7152(9) 0.0181(17) Uani 1 1 d . U . . .
C23 C 0.2645(3) 0.6042(3) 0.2157(9) 0.0161(17) Uani 1 1 d D U . . .
C3 C 0.4724(4) 0.7481(3) 0.6594(12) 0.028(2) Uani 1 1 d . U . . .
H3 H 0.475616 0.777889 0.650677 0.033 Uiso 1 1 calc R . . . .
C12 C 0.6057(4) 0.5014(3) 0.9638(11) 0.029(2) Uani 1 1 d . U . . .
H12 H 0.635787 0.511744 1.023772 0.035 Uiso 1 1 calc R . . . .
C10 C 0.5263(3) 0.5150(3) 0.7951(10) 0.0177(17) Uani 1 1 d . U . . .
C16 C 0.4450(4) 0.5288(3) 0.6198(10) 0.0205(18) Uani 1 1 d . U . . .
C20 C 0.3006(4) 0.4923(3) 0.3449(11) 0.025(2) Uani 1 1 d . U . . .
H20 H 0.288783 0.463884 0.334241 0.030 Uiso 1 1 calc R . . . .
C13 C 0.5951(4) 0.4579(3) 0.9537(10) 0.029(2) Uani 1 1 d . U . . .
C8 C 0.4933(4) 0.5882(3) 0.7314(10) 0.0207(19) Uani 1 1 d . U . . .
H8 H 0.521753 0.599714 0.794995 0.025 Uiso 1 1 calc R . . . .
C21 C 0.2728(4) 0.5255(3) 0.2679(10) 0.0230(19) Uani 1 1 d . U . . .
H21 H 0.241748 0.520012 0.203474 0.028 Uiso 1 1 calc R . . . .
C7 C 0.4574(4) 0.6150(3) 0.6580(10) 0.0203(18) Uani 1 1 d . U . . .
C19 C 0.3463(4) 0.5025(3) 0.4378(12) 0.025(2) Uani 1 1 d . U . . .
H19 H 0.365975 0.480903 0.491090 0.030 Uiso 1 1 calc R . . . .
C11 C 0.5708(4) 0.5291(3) 0.8833(12) 0.033(2) Uani 1 1 d . U . . .
H11 H 0.577791 0.558611 0.889078 0.039 Uiso 1 1 calc R . . . .
C5 C 0.5056(4) 0.6816(3) 0.7503(12) 0.033(2) Uani 1 1 d . U . . .
H5 H 0.530827 0.665177 0.810104 0.040 Uiso 1 1 calc R . . . .
C4 C 0.5108(4) 0.7248(3) 0.7429(14) 0.037(3) Uani 1 1 d . U . . .
H4 H 0.540406 0.738566 0.794532 0.044 Uiso 1 1 calc R . . . .
Cl1 Cl 0.6824(3) 0.5775(2) 1.1963(10) 0.151(3) Uani 1 1 d . U . . .

loop_
_atom_site_aniso_label
_atom_site_aniso_U_11
_atom_site_aniso_U_22
_atom_site_aniso_U_33
_atom_site_aniso_U_23
_atom_site_aniso_U_13
_atom_site_aniso_U_12
Eu1 0.0194(3) 0.0153(2) 0.0127(2) -0.00073(17) -0.00128(18) 0.00068(18)
Br1 0.0319(5) 0.0370(6) 0.0195(5) 0.0101(4) 0.0054(4) 0.0159(5)
O3 0.021(3) 0.021(3) 0.013(3) -0.001(2) -0.006(2) 0.001(2)
O1 0.027(3) 0.017(3) 0.018(3) 0.000(2) -0.005(3) -0.003(2)
O5 0.020(3) 0.020(3) 0.017(3) 0.003(2) 0.003(2) 0.002(3)
O2 0.031(4) 0.015(3) 0.021(3) 0.000(3) -0.006(3) -0.002(3)
O6 0.027(3) 0.021(3) 0.012(3) 0.004(2) -0.005(2) 0.003(2)
O7 0.034(4) 0.013(3) 0.015(3) -0.004(2) -0.004(2) 0.004(3)
O4 0.024(3) 0.011(3) 0.020(3) 0.000(2) -0.004(3) 0.000(2)
N3 0.013(3) 0.017(3) 0.011(3) -0.004(2) 0.004(3) 0.000(3)
N1 0.018(3) 0.018(3) 0.020(4) -0.001(3) 0.000(3) 0.003(3)
C1 0.026(4) 0.020(4) 0.012(4) 0.002(4) -0.003(4) 0.002(3)
N2 0.024(4) 0.012(3) 0.016(3) -0.002(3) 0.000(3) 0.000(3)
C2 0.023(5) 0.015(4) 0.026(5) 0.000(4) -0.001(4) 0.008(3)
C17 0.025(4) 0.017(4) 0.006(4) -0.003(3) 0.007(3) 0.004(3)
C18 0.020(4) 0.019(4) 0.018(4) 0.002(3) 0.004(3) 0.000(3)
C6 0.030(5) 0.016(4) 0.026(5) 0.007(4) -0.004(4) -0.005(3)
C15 0.029(5) 0.022(4) 0.022(5) 0.004(4) 0.010(4) 0.001(4)
C14 0.040(6) 0.019(5) 0.021(5) -0.001(4) 0.002(4) 0.011(4)
C22 0.028(5) 0.017(4) 0.013(4) -0.008(3) -0.006(3) 0.004(4)
C9 0.024(5) 0.018(4) 0.013(4) 0.000(3) 0.003(3) 0.001(4)
C23 0.008(4) 0.026(4) 0.015(4) -0.007(3) 0.007(3) -0.007(3)
C3 0.021(5) 0.023(5) 0.040(6) 0.005(4) -0.007(4) -0.004(4)
C12 0.026(5) 0.035(5) 0.026(5) 0.005(4) -0.002(4) 0.008(4)
C10 0.019(4) 0.018(4) 0.016(4) 0.000(3) 0.002(3) 0.002(3)
C16 0.017(4) 0.025(5) 0.019(4) -0.002(4) 0.004(3) 0.001(3)
C20 0.027(5) 0.017(4) 0.033(5) -0.004(4) -0.001(4) -0.004(4)
C13 0.036(5) 0.044(5) 0.009(4) 0.007(4) 0.006(4) 0.005(4)
C8 0.025(5) 0.016(4) 0.021(5) 0.003(4) -0.004(4) -0.005(3)
C21 0.022(5) 0.026(4) 0.021(5) -0.004(4) -0.009(4) -0.006(4)
C7 0.022(5) 0.021(4) 0.017(4) -0.002(4) 0.002(3) 0.006(3)
C19 0.020(5) 0.017(4) 0.038(5) 0.007(4) 0.001(4) -0.001(4)
C11 0.025(5) 0.032(5) 0.041(6) -0.005(5) -0.002(4) 0.009(4)
C5 0.041(6) 0.022(4) 0.037(6) -0.005(4) -0.018(5) 0.009(4)
C4 0.029(6) 0.019(5) 0.062(7) -0.006(5) -0.021(5) 0.000(4)
Cl1 0.132(5) 0.114(5) 0.206(7) -0.048(5) 0.014(5) 0.007(4)

loop_
_atom_type_symbol
_atom_type_description
_atom_type_scat_dispersion_real
_atom_type_scat_dispersion_imag
_atom_type_scat_source
C C 0.0033 0.0016 'International Tables Vol C Tables 4.2.6.8 and 6.1.1.4'
H H 0.0000 0.0000 'International Tables Vol C Tables 4.2.6.8 and 6.1.1.4'
Br Br -0.2901 2.4595 'International Tables Vol C Tables 4.2.6.8 and 6.1.1.4'
Cl Cl 0.1484 0.1585 'International Tables Vol C Tables 4.2.6.8 and 6.1.1.4'
Eu Eu -0.1578 3.6682 'International Tables Vol C Tables 4.2.6.8 and 6.1.1.4'
N N 0.0061 0.0033 'International Tables Vol C Tables 4.2.6.8 and 6.1.1.4'
O O 0.0106 0.0060 'International Tables Vol C Tables 4.2.6.8 and 6.1.1.4'

loop_
_geom_angle_atom_site_label_1
_geom_angle_atom_site_label_2
_geom_angle_atom_site_label_3
_geom_angle
_geom_angle_site_symmetry_1
_geom_angle_site_symmetry_3
_geom_angle_publ_flag
O3 Eu1 O1 93.5(2) . . ?
O3 Eu1 O5 75.0(2) . . ?
O3 Eu1 O6 69.53(19) . . ?
O3 Eu1 O7 139.6(2) . . ?
O3 Eu1 O4 85.3(2) . 8_656 ?
O3 Eu1 N3 63.5(2) . . ?
O3 Eu1 N1 145.6(2) . . ?
O3 Eu1 N2 123.6(2) . . ?
O1 Eu1 O5 76.2(2) . . ?
O1 Eu1 O6 68.3(2) . . ?
O1 Eu1 O7 85.0(2) . . ?
O1 Eu1 O4 138.48(19) . 8_656 ?
O1 Eu1 N3 150.1(2) . . ?
O1 Eu1 N1 65.4(2) . . ?
O1 Eu1 N2 127.1(2) . . ?
O5 Eu1 O6 127.01(19) . . ?
O5 Eu1 O7 142.1(2) . . ?
O5 Eu1 O4 141.79(19) . 8_656 ?
O5 Eu1 N3 79.2(2) . . ?
O5 Eu1 N1 73.7(2) . . ?
O5 Eu1 N2 79.0(2) . . ?
O6 Eu1 O4 72.53(19) . 8_656 ?
O6 Eu1 N3 115.8(2) . . ?
O6 Eu1 N1 120.8(2) . . ?
O6 Eu1 N2 154.0(2) . . ?
O7 Eu1 O6 72.58(19) . . ?
O7 Eu1 O4 70.4(2) . 8_656 ?
O7 Eu1 N3 124.9(2) . . ?
O7 Eu1 N1 68.6(2) . . ?
O7 Eu1 N2 87.1(2) . . ?
O4 Eu1 N3 62.70(19) 8_656 . ?
O4 Eu1 N2 85.6(2) 8_656 . ?
N3 Eu1 N2 63.0(2) . . ?
N1 Eu1 O4 128.7(2) . 8_656 ?
N1 Eu1 N3 122.9(2) . . ?
N1 Eu1 N2 63.0(2) . . ?
C23 O3 Eu1 124.5(5) . . ?
C1 O1 Eu1 124.0(5) . . ?
Eu1 O5 H5A 115.3 . . ?
Eu1 O5 H5B 115.0 . . ?
H5A O5 H5B 98.6 . . ?
Eu1 O6 H6A 112.2 . . ?
Eu1 O6 H6B 111.8 . . ?
H6A O6 H6B 101.8 . . ?
Eu1 O7 H7A 115.2 . . ?
Eu1 O7 H7B 114.9 . . ?
H7A O7 H7B 98.8 . . ?
C23 O4 Eu1 133.9(6) . 8_655 ?
C18 N3 Eu1 120.7(5) . . ?
C22 N3 Eu1 116.8(5) . . ?
C22 N3 C18 118.3(7) . . ?
C2 N1 Eu1 116.9(6) . . ?
C6 N1 Eu1 123.1(6) . . ?
C6 N1 C2 119.4(8) . . ?
O1 C1 C2 116.3(8) . . ?
O2 C1 O1 126.8(8) . . ?
O2 C1 C2 116.9(8) . . ?
C17 N2 Eu1 121.0(6) . . ?
C7 N2 Eu1 120.7(5) . . ?
C7 N2 C17 117.9(8) . . ?
N1 C2 C1 116.6(8) . . ?
N1 C2 C3 120.9(8) . . ?
C3 C2 C1 122.5(8) . . ?
N2 C17 C18 116.2(7) . . ?
N2 C17 C16 124.0(8) . . ?
C16 C17 C18 119.7(8) . . ?
N3 C18 C17 114.3(7) . . ?
N3 C18 C19 121.6(8) . . ?
C19 C18 C17 124.0(8) . . ?
N1 C6 C7 114.8(8) . . ?
N1 C6 C5 122.5(8) . . ?
C5 C6 C7 122.7(8) . . ?
C14 C15 C10 121.3(9) . . ?
C15 C14 H14 119.5 . . ?
C15 C14 C13 121.1(9) . . ?
C13 C14 H14 119.5 . . ?
N3 C22 C23 113.1(7) . . ?
N3 C22 C21 124.0(8) . . ?
C21 C22 C23 122.9(8) . . ?
C16 C9 C10 121.0(8) . . ?
C8 C9 C10 122.8(8) . . ?
C8 C9 C16 116.2(8) . . ?
O3 C23 C22 115.5(7) . . ?
O4 C23 O3 123.8(8) . . ?
O4 C23 C22 120.7(8) . . ?
C2 C3 H3 120.6 . . ?
C4 C3 C2 118.7(9) . . ?
C4 C3 H3 120.6 . . ?
C13 C12 H12 120.9 . . ?
C11 C12 H12 120.9 . . ?
C11 C12 C13 118.2(10) . . ?
C15 C10 C9 121.2(8) . . ?
C11 C10 C15 116.8(8) . . ?
C11 C10 C9 122.0(8) . . ?
C17 C16 C9 117.7(8) . . ?
C21 C20 H20 121.0 . . ?
C19 C20 H20 121.0 . . ?
C19 C20 C21 118.0(8) . . ?
C14 C13 Br1 120.8(8) . . ?
C14 C13 C12 120.3(9) . . ?
C12 C13 Br1 118.9(8) . . ?
C9 C8 H8 119.1 . . ?
C7 C8 C9 121.8(8) . . ?
C7 C8 H8 119.1 . . ?
C22 C21 C20 118.3(8) . . ?
C22 C21 H21 120.8 . . ?
C20 C21 H21 120.8 . . ?
N2 C7 C6 116.0(8) . . ?
N2 C7 C8 122.3(8) . . ?
C8 C7 C6 121.7(8) . . ?
C18 C19 C20 119.8(9) . . ?
C18 C19 H19 120.1 . . ?
C20 C19 H19 120.1 . . ?
C12 C11 H11 118.8 . . ?
C10 C11 C12 122.3(10) . . ?
C10 C11 H11 118.8 . . ?
C6 C5 H5 120.5 . . ?
C4 C5 C6 119.1(9) . . ?
C4 C5 H5 120.5 . . ?
C3 C4 H4 120.4 . . ?
C5 C4 C3 119.2(9) . . ?
C5 C4 H4 120.4 . . ?

loop_
_geom_bond_atom_site_label_1
_geom_bond_atom_site_label_2
_geom_bond_distance
_geom_bond_site_symmetry_2
_geom_bond_publ_flag
Eu1 O3 2.364(5) . ?
Eu1 O1 2.431(6) . ?
Eu1 O5 2.445(6) . ?
Eu1 O6 2.475(6) . ?
Eu1 O7 2.446(6) . ?
Eu1 O4 2.537(6) 8_656 ?
Eu1 N3 2.544(7) . ?
Eu1 N1 2.521(7) . ?
Eu1 N2 2.551(7) . ?
Br1 C13 1.891(10) . ?
O3 C23 1.289(10) . ?
O1 C1 1.261(10) . ?
O5 H5A 1.0061 . ?
O5 H5B 1.0073 . ?
O2 C1 1.240(11) . ?
O6 H6A 0.9310 . ?
O6 H6B 0.9305 . ?
O7 H7A 1.0139 . ?
O7 H7B 1.0096 . ?
O4 C23 1.242(9) . ?
N3 C18 1.359(11) . ?
N3 C22 1.337(11) . ?
N1 C2 1.355(11) . ?
N1 C6 1.323(11) . ?
C1 C2 1.509(12) . ?
N2 C17 1.349(11) . ?
N2 C7 1.342(11) . ?
C2 C3 1.400(13) . ?
C17 C18 1.500(12) . ?
C17 C16 1.402(12) . ?
C18 C19 1.389(12) . ?
C6 C7 1.509(12) . ?
C6 C5 1.382(13) . ?
C15 C14 1.353(13) . ?
C15 C10 1.427(13) . ?
C14 H14 0.9500 . ?
C14 C13 1.378(14) . ?
C22 C23 1.506(12) . ?
C22 C21 1.380(12) . ?
C9 C10 1.455(12) . ?
C9 C16 1.435(12) . ?
C9 C8 1.405(12) . ?
C3 H3 0.9500 . ?
C3 C4 1.386(13) . ?
C12 H12 0.9500 . ?
C12 C13 1.404(14) . ?
C12 C11 1.399(13) . ?
C10 C11 1.392(13) . ?
C20 H20 0.9500 . ?
C20 C21 1.409(13) . ?
C20 C19 1.400(13) . ?
C8 H8 0.9500 . ?
C8 C7 1.370(12) . ?
C21 H21 0.9500 . ?
C19 H19 0.9500 . ?
C11 H11 0.9500 . ?
C5 H5 0.9500 . ?
C5 C4 1.376(14) . ?
C4 H4 0.9500 . ?

loop_
_geom_torsion_atom_site_label_1
_geom_torsion_atom_site_label_2
_geom_torsion_atom_site_label_3
_geom_torsion_atom_site_label_4
_geom_torsion
_geom_torsion_site_symmetry_1
_geom_torsion_site_symmetry_2
_geom_torsion_site_symmetry_3
_geom_torsion_site_symmetry_4
_geom_torsion_publ_flag
Eu1 O3 C23 O4 160.9(6) . . . . ?
Eu1 O3 C23 C22 -17.8(9) . . . . ?
Eu1 O1 C1 O2 -173.9(7) . . . . ?
Eu1 O1 C1 C2 5.6(10) . . . . ?
Eu1 O4 C23 O3 -4.0(12) 8_655 . . . ?
Eu1 O4 C23 C22 174.6(5) 8_655 . . . ?
Eu1 N3 C18 C17 -22.9(9) . . . . ?
Eu1 N3 C18 C19 155.0(7) . . . . ?
Eu1 N3 C22 C23 22.0(9) . . . . ?
Eu1 N3 C22 C21 -155.9(7) . . . . ?
Eu1 N1 C2 C1 -8.6(10) . . . . ?
Eu1 N1 C2 C3 173.2(7) . . . . ?
Eu1 N1 C6 C7 13.1(11) . . . . ?
Eu1 N1 C6 C5 -168.8(8) . . . . ?
Eu1 N2 C17 C18 9.7(9) . . . . ?
Eu1 N2 C17 C16 -168.5(6) . . . . ?
Eu1 N2 C7 C6 -11.8(10) . . . . ?
Eu1 N2 C7 C8 167.6(6) . . . . ?
O1 C1 C2 N1 2.4(12) . . . . ?
O1 C1 C2 C3 -179.3(8) . . . . ?
O2 C1 C2 N1 -178.0(8) . . . . ?
O2 C1 C2 C3 0.2(13) . . . . ?
N3 C18 C19 C20 0.6(14) . . . . ?
N3 C22 C23 O3 -4.7(10) . . . . ?
N3 C22 C23 O4 176.6(7) . . . . ?
N3 C22 C21 C20 -0.5(14) . . . . ?
N1 C2 C3 C4 -3.6(15) . . . . ?
N1 C6 C7 N2 -0.5(12) . . . . ?
N1 C6 C7 C8 -180.0(8) . . . . ?
N1 C6 C5 C4 -4.0(16) . . . . ?
C1 C2 C3 C4 178.2(9) . . . . ?
N2 C17 C18 N3 8.4(11) . . . . ?
N2 C17 C18 C19 -169.5(8) . . . . ?
N2 C17 C16 C9 -1.3(12) . . . . ?
C2 N1 C6 C7 -176.3(8) . . . . ?
C2 N1 C6 C5 1.8(14) . . . . ?
C2 C3 C4 C5 1.4(16) . . . . ?
C17 N2 C7 C6 176.1(7) . . . . ?
C17 N2 C7 C8 -4.4(12) . . . . ?
C17 C18 C19 C20 178.3(8) . . . . ?
C18 N3 C22 C23 179.1(7) . . . . ?
C18 N3 C22 C21 1.3(13) . . . . ?
C18 C17 C16 C9 -179.6(7) . . . . ?
C6 N1 C2 C1 -179.7(8) . . . . ?
C6 N1 C2 C3 2.0(13) . . . . ?
C6 C5 C4 C3 2.2(17) . . . . ?
C15 C14 C13 Br1 179.0(7) . . . . ?
C15 C14 C13 C12 1.2(14) . . . . ?
C15 C10 C11 C12 0.4(14) . . . . ?
C14 C15 C10 C9 -178.3(8) . . . . ?
C14 C15 C10 C11 -0.4(13) . . . . ?
C22 N3 C18 C17 -179.2(7) . . . . ?
C22 N3 C18 C19 -1.3(12) . . . . ?
C9 C10 C11 C12 178.3(9) . . . . ?
C9 C8 C7 N2 3.3(14) . . . . ?
C9 C8 C7 C6 -177.2(8) . . . . ?
C23 C22 C21 C20 -178.2(8) . . . . ?
C10 C15 C14 C13 -0.4(14) . . . . ?
C10 C9 C16 C17 177.6(7) . . . . ?
C10 C9 C8 C7 -178.5(8) . . . . ?
C16 C17 C18 N3 -173.3(7) . . . . ?
C16 C17 C18 C19 8.9(13) . . . . ?
C16 C9 C10 C15 -4.7(12) . . . . ?
C16 C9 C10 C11 177.6(8) . . . . ?
C16 C9 C8 C7 -1.0(13) . . . . ?
C13 C12 C11 C10 0.3(15) . . . . ?
C8 C9 C10 C15 172.7(8) . . . . ?
C8 C9 C10 C11 -5.1(13) . . . . ?
C8 C9 C16 C17 0.1(12) . . . . ?
C21 C22 C23 O3 173.2(8) . . . . ?
C21 C22 C23 O4 -5.5(13) . . . . ?
C21 C20 C19 C18 0.2(14) . . . . ?
C7 N2 C17 C18 -178.3(7) . . . . ?
C7 N2 C17 C16 3.4(12) . . . . ?
C7 C6 C5 C4 174.1(10) . . . . ?
C19 C20 C21 C22 -0.2(14) . . . . ?
C11 C12 C13 Br1 -178.9(7) . . . . ?
C11 C12 C13 C14 -1.1(14) . . . . ?
C5 C6 C7 N2 -178.6(9) . . . . ?
C5 C6 C7 C8 1.9(14) . . . . ?
